data_1555533
loop_
_publ_author_name
'Lai, Junshan'
'Liang, Yongping'
'Liu, Teng'
'Tang, Shouchu'

_publ_section_title
;
 Dithiane Induced Cycloaddition/Aromatization Tactic for the Synthesis of
 Multisubstituted Furans.
;
_journal_issue 9
_journal_name_full 'Organic letters'
_journal_page_first 2066
_journal_page_last 2069
_journal_paper_doi 10.1021/acs.orglett.6b00699
_journal_volume 18
_journal_year 2016
_chemical_formula_moiety 'C20 H20 O2 S2'
_chemical_formula_sum 'C20 H20 O2 S2'
_chemical_formula_weight 356.48
_space_group_crystal_system monoclinic
_space_group_IT_number 14
_space_group_name_Hall '-P 2yn'
_space_group_name_H-M_alt 'P 1 21/n 1'
_atom_sites_solution_hydrogens geom
_atom_sites_solution_primary direct
_atom_sites_solution_secondary difmap
_audit_creation_date 2015-05-22
_audit_creation_method
;
Olex2 1.2
(compiled 2015.01.26 svn.r3150 for OlexSys, GUI svn.r4998)
;
_cell_angle_alpha 90.00
_cell_angle_beta 116.111(6)
_cell_angle_gamma 90.00
_cell_formula_units_Z 4
_cell_length_a 10.3493(5)
_cell_length_b 16.6118(5)
_cell_length_c 11.4274(6)
_cell_measurement_reflns_used 1854
_cell_measurement_temperature 293.18(10)
_cell_measurement_theta_max 26.4930
_cell_measurement_theta_min 3.7910
_cell_volume 1764.10(16)
_computing_cell_refinement
;
CrysAlisPro, Agilent Technologies,
Version 1.171.37.33 (release 27-03-2014 CrysAlis171 .NET)
(compiled Mar 27 2014,17:12:48)
;
_computing_data_collection
;
CrysAlisPro, Agilent Technologies,
Version 1.171.37.33 (release 27-03-2014 CrysAlis171 .NET)
(compiled Mar 27 2014,17:12:48)
;
_computing_data_reduction
;
CrysAlisPro, Agilent Technologies,
Version 1.171.37.33 (release 27-03-2014 CrysAlis171 .NET)
(compiled Mar 27 2014,17:12:48)
;
_computing_molecular_graphics 'Olex2 (Dolomanov et al., 2009)'
_computing_publication_material 'Olex2 (Dolomanov et al., 2009)'
_computing_structure_refinement 'ShelXL (Sheldrick, 2008)'
_computing_structure_solution 'ShelXS (Sheldrick, 2008)'
_diffrn_ambient_environment air
_diffrn_ambient_temperature 293.18(10)
_diffrn_detector 'CCD plate'
_diffrn_detector_area_resol_mean 16.0733
_diffrn_detector_type Eos
_diffrn_measured_fraction_theta_full 0.998
_diffrn_measured_fraction_theta_max 0.998
_diffrn_measurement_details
;
#__ type_ start__ end____ width___ exp.time_
  1 omega    6.00   87.00   1.5000    6.0000
omega____ theta____ kappa____ phi______ frames
    -       20.5854   57.0000  120.0000 54

#__ type_ start__ end____ width___ exp.time_
  2 omega   19.00   61.00   1.5000    6.0000
omega____ theta____ kappa____ phi______ frames
    -       20.5854  -99.0000 -180.0000 28

#__ type_ start__ end____ width___ exp.time_
  3 omega  -47.00   58.00   1.5000    6.0000
omega____ theta____ kappa____ phi______ frames
    -       20.5854  -19.0000  120.0000 70
;
_diffrn_measurement_device 'four-circle diffractometer'
_diffrn_measurement_device_type 'SuperNova, Dual, Cu at zero, Eos'
_diffrn_measurement_method '\w scans'
_diffrn_orient_matrix_UB_11 -0.0457811000
_diffrn_orient_matrix_UB_12 0.0065837000
_diffrn_orient_matrix_UB_13 0.0304935000
_diffrn_orient_matrix_UB_21 -0.0595659000
_diffrn_orient_matrix_UB_22 0.0044611000
_diffrn_orient_matrix_UB_23 -0.0619807000
_diffrn_orient_matrix_UB_31 -0.0135143000
_diffrn_orient_matrix_UB_32 -0.0419568000
_diffrn_orient_matrix_UB_33 -0.0017609000
_diffrn_radiation_monochromator mirror
_diffrn_radiation_probe x-ray
_diffrn_radiation_type MoK\a
_diffrn_radiation_wavelength 0.71073
_diffrn_reflns_av_R_equivalents 0.0332
_diffrn_reflns_av_unetI/netI 0.0557
_diffrn_reflns_limit_h_max 12
_diffrn_reflns_limit_h_min -6
_diffrn_reflns_limit_k_max 19
_diffrn_reflns_limit_k_min -20
_diffrn_reflns_limit_l_max 13
_diffrn_reflns_limit_l_min -14
_diffrn_reflns_number 7206
_diffrn_reflns_theta_full 25.50
_diffrn_reflns_theta_max 26.02
_diffrn_reflns_theta_min 3.29
_diffrn_source 'SuperNova (Mo) X-ray Source'
_exptl_absorpt_coefficient_mu 0.311
_exptl_absorpt_correction_T_max 1.00000
_exptl_absorpt_correction_T_min 0.93059
_exptl_absorpt_correction_type multi-scan
_exptl_absorpt_process_details
;
CrysAlisPro, Agilent Technologies,
Version 1.171.37.33 (release 27-03-2014 CrysAlis171 .NET)
(compiled Mar 27 2014,17:12:48)
Empirical absorption correction using spherical harmonics,
 implemented in SCALE3 ABSPACK scaling algorithm.
;
_exptl_crystal_colour 'clear light colourless'
_exptl_crystal_colour_lustre clear
_exptl_crystal_colour_modifier light
_exptl_crystal_colour_primary colourless
_exptl_crystal_density_diffrn 1.342
_exptl_crystal_density_method 'not measured'
_exptl_crystal_description block
_exptl_crystal_F_000 752
_exptl_crystal_size_max 0.31
_exptl_crystal_size_mid 0.23
_exptl_crystal_size_min 0.21
_refine_diff_density_max 0.197
_refine_diff_density_min -0.236
_refine_diff_density_rms 0.049
_refine_ls_extinction_method none
_refine_ls_goodness_of_fit_ref 1.025
_refine_ls_hydrogen_treatment constr
_refine_ls_matrix_type full
_refine_ls_number_parameters 218
_refine_ls_number_reflns 3469
_refine_ls_number_restraints 0
_refine_ls_restrained_S_all 1.025
_refine_ls_R_factor_all 0.0691
_refine_ls_R_factor_gt 0.0453
_refine_ls_shift/su_max 0.001
_refine_ls_shift/su_mean 0.000
_refine_ls_structure_factor_coef Fsqd
_refine_ls_weighting_details 'calc w=1/[\s^2^(Fo^2^)+(0.0429P)^2^+0.2037P] where P=(Fo^2^+2Fc^2^)/3'
_refine_ls_weighting_scheme calc
_refine_ls_wR_factor_gt 0.0975
_refine_ls_wR_factor_ref 0.1133
_reflns_number_gt 2500
_reflns_number_total 3469
_reflns_threshold_expression >2sigma(I)
_cod_data_source_file ol6b00699_si_002.cif
_cod_data_source_block tshch_0521_1
_cod_original_cell_volume 1764.11(14)
_cod_database_code 1555533
_reflns_odcompleteness_completeness 99.76
_reflns_odcompleteness_iscentric 1
_reflns_odcompleteness_theta 26.32
_olex2_refinement_description
;
1. Fixed Uiso
 At 1.2 times of:
  All C(H) groups, All C(H,H) groups
 At 1.5 times of:
  All C(H,H,H) groups
2.a Ternary CH refined with riding coordinates:
 C9(H9)
2.b Secondary CH2 refined with riding coordinates:
 C10(H10a,H10b), C14(H14a,H14b), C15(H15a,H15b)
2.c Aromatic/amide H refined with riding coordinates:
 C5(H5), C11(H11), C12(H12), C13(H13), C16(H16), C19(H19), C20(H20), C21(H21),
 C22(H22), C23(H23)
2.d Idealised Me refined as rotating group:
 C1(H1a,H1b,H1c)
;
_olex2_date_sample_data_collection 2015-05-21
_olex2_submission_special_instructions 'No special instructions were received'

loop_
_space_group_symop_id
_space_group_symop_operation_xyz
1 'x, y, z'
2 '-x+1/2, y+1/2, -z+1/2'
3 '-x, -y, -z'
4 'x-1/2, -y-1/2, z-1/2'

loop_
_atom_site_label
_atom_site_type_symbol
_atom_site_fract_x
_atom_site_fract_y
_atom_site_fract_z
_atom_site_U_iso_or_equiv
_atom_site_adp_type
_atom_site_occupancy
_atom_site_calc_flag
_atom_site_refinement_flags_posn
S1 S 0.86825(7) 0.16050(4) 0.87917(7) 0.0440(2) Uani 1 d .
S2 S 1.00396(7) 0.25491(4) 1.12991(6) 0.0477(2) Uani 1 d .
O3 O 0.72574(16) 0.26310(9) 0.96107(16) 0.0403(4) Uani 1 d .
C4 C 0.6594(2) 0.15915(12) 1.0611(2) 0.0325(5) Uani 1 d .
C5 C 0.6107(3) 0.39200(13) 1.2243(2) 0.0429(6) Uani 1 d .
H5 H 0.6703 0.4071 1.3096 0.051 Uiso 1 calc R
O6 O 0.4631(2) 0.50004(9) 1.21500(19) 0.0576(5) Uani 1 d .
C7 C 0.5589(2) 0.30269(12) 1.0435(2) 0.0307(5) Uani 1 d .
C8 C 0.8400(2) 0.20655(13) 1.0110(2) 0.0339(5) Uani 1 d .
C9 C 0.6045(2) 0.23517(12) 0.9818(2) 0.0328(5) Uani 1 d .
H9 H 0.5247 0.2216 0.8975 0.039 Uiso 1 calc R
C10 C 0.9141(3) 0.24978(13) 0.8149(2) 0.0429(6) Uani 1 d .
H10A H 0.9265 0.2350 0.7384 0.052 Uiso 1 calc R
H10B H 0.8344 0.2874 0.7875 0.052 Uiso 1 calc R
C11 C 0.4333(2) 0.34531(13) 0.9745(2) 0.0392(6) Uani 1 d .
H11 H 0.3723 0.3294 0.8900 0.047 Uiso 1 calc R
C12 C 0.6473(3) 0.32714(13) 1.1697(2) 0.0378(6) Uani 1 d .
H12 H 0.7324 0.2995 1.2182 0.045 Uiso 1 calc R
C13 C 0.7918(2) 0.14435(13) 1.0769(2) 0.0379(6) Uani 1 d .
H13 H 0.8474 0.1008 1.1230 0.045 Uiso 1 calc R
C14 C 1.0350(3) 0.32743(15) 1.0265(3) 0.0508(7) Uani 1 d .
H14A H 0.9559 0.3656 0.9946 0.061 Uiso 1 calc R
H14B H 1.1221 0.3571 1.0791 0.061 Uiso 1 calc R
C15 C 1.0494(3) 0.29178(15) 0.9108(3) 0.0488(7) Uani 1 d .
H15A H 1.1282 0.2535 0.9421 0.059 Uiso 1 calc R
H15B H 1.0735 0.3344 0.8658 0.059 Uiso 1 calc R
C16 C 0.3958(3) 0.41118(13) 1.0280(3) 0.0427(6) Uani 1 d .
H16 H 0.3107 0.4390 0.9797 0.051 Uiso 1 calc R
C17 C 0.4857(3) 0.43481(13) 1.1528(2) 0.0394(6) Uani 1 d .
C18 C 0.5696(2) 0.10965(12) 1.1039(2) 0.0348(5) Uani 1 d .
C19 C 0.4238(3) 0.12505(14) 1.0611(3) 0.0445(6) Uani 1 d .
H19 H 0.3822 0.1688 1.0068 0.053 Uiso 1 calc R
C20 C 0.5439(3) -0.00417(15) 1.2227(3) 0.0596(8) Uani 1 d .
H20 H 0.5849 -0.0478 1.2777 0.071 Uiso 1 calc R
C21 C 0.3995(3) 0.01099(17) 1.1775(3) 0.0599(8) Uani 1 d .
H21 H 0.3427 -0.0227 1.2006 0.072 Uiso 1 calc R
C22 C 0.3391(3) 0.07617(17) 1.0981(3) 0.0559(7) Uani 1 d .
H22 H 0.2419 0.0876 1.0691 0.067 Uiso 1 calc R
C23 C 0.6290(3) 0.04459(13) 1.1874(3) 0.0465(6) Uani 1 d .
H23 H 0.7269 0.0339 1.2197 0.056 Uiso 1 calc R
C1 C 0.3360(3) 0.54606(15) 1.1463(3) 0.0672(9) Uani 1 d .
H1A H 0.3357 0.5670 1.0679 0.101 Uiso 1 calc GR
H1B H 0.3334 0.5898 1.2001 0.101 Uiso 1 calc GR
H1C H 0.2532 0.5124 1.1245 0.101 Uiso 1 calc GR

loop_
_atom_site_aniso_label
_atom_site_aniso_U_11
_atom_site_aniso_U_22
_atom_site_aniso_U_33
_atom_site_aniso_U_23
_atom_site_aniso_U_13
_atom_site_aniso_U_12
S1 0.0496(4) 0.0453(4) 0.0464(4) -0.0065(3) 0.0296(3) -0.0058(3)
S2 0.0427(4) 0.0650(4) 0.0322(4) -0.0005(3) 0.0135(3) -0.0078(3)
O3 0.0365(9) 0.0463(9) 0.0467(11) 0.0146(8) 0.0262(8) 0.0074(7)
C4 0.0373(13) 0.0339(11) 0.0288(13) -0.0021(10) 0.0167(11) -0.0035(10)
C5 0.0485(15) 0.0397(13) 0.0335(14) -0.0045(11) 0.0117(12) -0.0051(11)
O6 0.0741(13) 0.0390(9) 0.0623(13) -0.0072(9) 0.0322(11) 0.0065(9)
C7 0.0283(12) 0.0348(12) 0.0307(13) 0.0013(10) 0.0146(10) -0.0031(9)
C8 0.0309(12) 0.0418(12) 0.0329(13) 0.0027(10) 0.0175(11) 0.0032(10)
C9 0.0276(12) 0.0414(12) 0.0310(13) 0.0005(10) 0.0144(10) -0.0030(10)
C10 0.0437(15) 0.0534(14) 0.0383(15) 0.0032(12) 0.0241(13) -0.0008(12)
C11 0.0311(12) 0.0482(13) 0.0336(14) -0.0024(11) 0.0100(11) -0.0006(11)
C12 0.0369(13) 0.0374(12) 0.0340(14) 0.0031(11) 0.0110(11) 0.0042(10)
C13 0.0383(14) 0.0413(13) 0.0374(14) 0.0073(11) 0.0198(12) 0.0044(10)
C14 0.0457(15) 0.0517(15) 0.0509(17) -0.0013(13) 0.0175(14) -0.0133(12)
C15 0.0397(14) 0.0603(16) 0.0531(17) 0.0082(13) 0.0265(14) -0.0064(12)
C16 0.0329(13) 0.0427(13) 0.0501(16) 0.0015(12) 0.0160(12) 0.0052(11)
C17 0.0497(15) 0.0326(12) 0.0434(15) 0.0002(11) 0.0275(13) -0.0015(11)
C18 0.0408(14) 0.0367(12) 0.0324(13) -0.0073(10) 0.0213(11) -0.0078(10)
C19 0.0449(15) 0.0519(14) 0.0412(15) -0.0046(12) 0.0231(13) -0.0117(12)
C20 0.089(2) 0.0416(14) 0.068(2) 0.0032(14) 0.0524(19) -0.0092(15)
C21 0.078(2) 0.0589(17) 0.064(2) -0.0160(15) 0.0506(18) -0.0319(16)
C22 0.0478(16) 0.0743(19) 0.0537(18) -0.0119(16) 0.0298(15) -0.0197(14)
C23 0.0571(17) 0.0409(13) 0.0517(17) 0.0016(12) 0.0332(14) 0.0011(12)
C1 0.074(2) 0.0456(15) 0.099(3) -0.0033(16) 0.054(2) 0.0112(14)

loop_
_atom_type_symbol
_atom_type_description
_atom_type_scat_dispersion_real
_atom_type_scat_dispersion_imag
_atom_type_scat_source
C C 0.0033 0.0016 'International Tables Vol C Tables 4.2.6.8 and 6.1.1.4'
H H 0.0000 0.0000 'International Tables Vol C Tables 4.2.6.8 and 6.1.1.4'
O O 0.0106 0.0060 'International Tables Vol C Tables 4.2.6.8 and 6.1.1.4'
S S 0.1246 0.1234 'International Tables Vol C Tables 4.2.6.8 and 6.1.1.4'

loop_
_geom_angle_atom_site_label_1
_geom_angle_atom_site_label_2
_geom_angle_atom_site_label_3
_geom_angle
C10 S1 C8 99.07(11)
C14 S2 C8 100.40(11)
C8 O3 C9 110.48(16)
C13 C4 C9 109.23(19)
C13 C4 C18 128.1(2)
C18 C4 C9 122.62(19)
C12 C5 H5 119.8
C12 C5 C17 120.4(2)
C17 C5 H5 119.8
C17 O6 C1 117.8(2)
C11 C7 C9 121.6(2)
C11 C7 C12 117.9(2)
C12 C7 C9 120.39(19)
S1 C8 S2 111.35(11)
O3 C8 S1 110.71(15)
O3 C8 S2 110.17(14)
O3 C8 C13 104.97(17)
C13 C8 S1 109.73(15)
C13 C8 S2 109.72(16)
O3 C9 C4 103.97(16)
O3 C9 C7 108.05(16)
O3 C9 H9 109.2
C4 C9 H9 109.2
C7 C9 C4 116.94(19)
C7 C9 H9 109.2
S1 C10 H10A 108.7
S1 C10 H10B 108.7
H10A C10 H10B 107.6
C15 C10 S1 114.09(17)
C15 C10 H10A 108.7
C15 C10 H10B 108.7
C7 C11 H11 119.1
C7 C11 C16 121.8(2)
C16 C11 H11 119.1
C5 C12 C7 120.9(2)
C5 C12 H12 119.6
C7 C12 H12 119.6
C4 C13 C8 111.06(19)
C4 C13 H13 124.5
C8 C13 H13 124.5
S2 C14 H14A 108.5
S2 C14 H14B 108.5
H14A C14 H14B 107.5
C15 C14 S2 115.03(17)
C15 C14 H14A 108.5
C15 C14 H14B 108.5
C10 C15 H15A 108.9
C10 C15 H15B 108.9
C14 C15 C10 113.3(2)
C14 C15 H15A 108.9
C14 C15 H15B 108.9
H15A C15 H15B 107.7
C11 C16 H16 120.4
C17 C16 C11 119.3(2)
C17 C16 H16 120.4
O6 C17 C5 115.3(2)
O6 C17 C16 124.9(2)
C16 C17 C5 119.8(2)
C19 C18 C4 121.7(2)
C23 C18 C4 120.4(2)
C23 C18 C19 117.9(2)
C18 C19 H19 119.4
C22 C19 C18 121.2(2)
C22 C19 H19 119.4
C21 C20 H20 119.6
C21 C20 C23 120.8(3)
C23 C20 H20 119.6
C20 C21 H21 120.1
C22 C21 C20 119.7(3)
C22 C21 H21 120.1
C19 C22 H22 120.1
C21 C22 C19 119.8(3)
C21 C22 H22 120.1
C18 C23 H23 119.7
C20 C23 C18 120.6(3)
C20 C23 H23 119.7
O6 C1 H1A 109.5
O6 C1 H1B 109.5
O6 C1 H1C 109.5
H1A C1 H1B 109.5
H1A C1 H1C 109.5
H1B C1 H1C 109.5

loop_
_geom_bond_atom_site_label_1
_geom_bond_atom_site_label_2
_geom_bond_distance
S1 C8 1.825(2)
S1 C10 1.809(2)
S2 C8 1.828(2)
S2 C14 1.812(3)
O3 C8 1.418(2)
O3 C9 1.451(2)
C4 C9 1.512(3)
C4 C13 1.325(3)
C4 C18 1.476(3)
C5 H5 0.9300
C5 C12 1.379(3)
C5 C17 1.384(3)
O6 C17 1.372(3)
O6 C1 1.422(3)
C7 C9 1.507(3)
C7 C11 1.382(3)
C7 C12 1.385(3)
C8 C13 1.487(3)
C9 H9 0.9800
C10 H10A 0.9700
C10 H10B 0.9700
C10 C15 1.516(3)
C11 H11 0.9300
C11 C16 1.389(3)
C12 H12 0.9300
C13 H13 0.9300
C14 H14A 0.9700
C14 H14B 0.9700
C14 C15 1.516(4)
C15 H15A 0.9700
C15 H15B 0.9700
C16 H16 0.9300
C16 C17 1.373(3)
C18 C19 1.389(3)
C18 C23 1.393(3)
C19 H19 0.9300
C19 C22 1.390(3)
C20 H20 0.9300
C20 C21 1.373(4)
C20 C23 1.381(3)
C21 H21 0.9300
C21 C22 1.374(4)
C22 H22 0.9300
C23 H23 0.9300
C1 H1A 0.9600
C1 H1B 0.9600
C1 H1C 0.9600

loop_
_geom_torsion_atom_site_label_1
_geom_torsion_atom_site_label_2
_geom_torsion_atom_site_label_3
_geom_torsion_atom_site_label_4
_geom_torsion
S1 C8 C13 C4 -115.40(19)
S1 C10 C15 C14 -66.1(3)
S2 C8 C13 C4 121.96(19)
S2 C14 C15 C10 63.2(3)
O3 C8 C13 C4 3.6(3)
C4 C18 C19 C22 177.5(2)
C4 C18 C23 C20 -176.9(2)
C7 C11 C16 C17 0.0(4)
C8 S1 C10 C15 62.16(19)
C8 S2 C14 C15 -57.4(2)
C8 O3 C9 C4 5.2(2)
C8 O3 C9 C7 130.07(18)
C9 O3 C8 S1 112.92(17)
C9 O3 C8 S2 -123.48(16)
C9 O3 C8 C13 -5.4(2)
C9 C4 C13 C8 -0.4(3)
C9 C4 C18 C19 7.5(3)
C9 C4 C18 C23 -173.7(2)
C9 C7 C11 C16 -175.4(2)
C9 C7 C12 C5 176.0(2)
C10 S1 C8 S2 -61.45(13)
C10 S1 C8 O3 61.48(16)
C10 S1 C8 C13 176.88(16)
C11 C7 C9 O3 107.5(2)
C11 C7 C9 C4 -135.7(2)
C11 C7 C12 C5 0.0(3)
C11 C16 C17 C5 -1.2(4)
C11 C16 C17 O6 178.0(2)
C12 C5 C17 O6 -177.5(2)
C12 C5 C17 C16 1.8(4)
C12 C7 C9 O3 -68.3(2)
C12 C7 C9 C4 48.5(3)
C12 C7 C11 C16 0.6(3)
C13 C4 C9 O3 -2.8(2)
C13 C4 C9 C7 -121.8(2)
C13 C4 C18 C19 -168.4(2)
C13 C4 C18 C23 10.4(4)
C14 S2 C8 S1 59.56(14)
C14 S2 C8 O3 -63.68(17)
C14 S2 C8 C13 -178.76(16)
C17 C5 C12 C7 -1.2(4)
C18 C4 C9 O3 -179.44(19)
C18 C4 C9 C7 61.6(3)
C18 C4 C13 C8 175.9(2)
C18 C19 C22 C21 -0.5(4)
C19 C18 C23 C20 2.0(4)
C20 C21 C22 C19 1.7(4)
C21 C20 C23 C18 -0.8(4)
C23 C18 C19 C22 -1.3(4)
C23 C20 C21 C22 -1.1(4)
C1 O6 C17 C5 -179.7(2)
C1 O6 C17 C16 1.1(4)
